data_4503728
loop_
_publ_author_name
'Imai, Yoshitane'
'Murata, Katuzo'
'Asano, Natsuyo'
'Nakano, Yoko'
'Kawaguchi, Kakuhiro'
'Harada, Takunori'
'Sato, Tomohiro'
'Fujiki, Michiya'
'Kuroda, Reiko'
'Matsubara, Yoshio'

_publ_section_title
;
 Selective Formation and Optical Property of a 21-Helical Columnar
 Fluorophore Composed of Achiral 2-Anthracenecarboxylic Acid and
 Benzylamine
;
_journal_issue 9
_journal_name_full 'Crystal Growth &amp; Design'
_journal_page_first 3376
_journal_paper_doi 10.1021/cg800335t
_journal_volume 8
_journal_year 2008
_chemical_absolute_configuration unk
_chemical_formula_sum 'C22 H19 N O2'
_chemical_formula_weight 329.38
_space_group_IT_number 4
_symmetry_cell_setting monoclinic
_symmetry_space_group_name_Hall 'P 2yb'
_symmetry_space_group_name_H-M 'P 1 21 1'
_atom_sites_solution_hydrogens geom
_atom_sites_solution_primary direct
_atom_sites_solution_secondary difmap
_audit_creation_method SHELXL-97
_cell_angle_alpha 90.00
_cell_angle_beta 106.3640(10)
_cell_angle_gamma 90.00
_cell_formula_units_Z 2
_cell_length_a 9.3866(8)
_cell_length_b 5.7927(5)
_cell_length_c 15.8363(13)
_cell_measurement_reflns_used 2905
_cell_measurement_temperature 100(2)
_cell_measurement_theta_max 27.86
_cell_measurement_theta_min 1.34
_cell_volume 826.20(12)
_computing_cell_refinement 'Bruker SAINT'
_computing_data_collection 'Bruker SMART'
_computing_data_reduction 'Bruker SAINT'
_computing_structure_refinement 'SHELXL-97 (Sheldrick, 1997)'
_computing_structure_solution 'SHELXS-97 (Sheldrick, 1997)'
_diffrn_ambient_temperature 100(2)
_diffrn_measured_fraction_theta_full 0.957
_diffrn_measured_fraction_theta_max 0.957
_diffrn_measurement_device_type 'CCD area detector'
_diffrn_measurement_method '\w scans'
_diffrn_radiation_monochromator graphite
_diffrn_radiation_source 'fine-focus sealed tube'
_diffrn_radiation_type MoK\a
_diffrn_radiation_wavelength 0.71073
_diffrn_reflns_av_R_equivalents 0.0186
_diffrn_reflns_av_sigmaI/netI 0.0391
_diffrn_reflns_limit_h_max 12
_diffrn_reflns_limit_h_min -11
_diffrn_reflns_limit_k_max 7
_diffrn_reflns_limit_k_min -7
_diffrn_reflns_limit_l_max 20
_diffrn_reflns_limit_l_min -19
_diffrn_reflns_number 5181
_diffrn_reflns_theta_full 27.86
_diffrn_reflns_theta_max 27.86
_diffrn_reflns_theta_min 1.34
_exptl_absorpt_coefficient_mu 0.085
_exptl_absorpt_correction_T_max 0.9916
_exptl_absorpt_correction_T_min 0.9669
_exptl_absorpt_correction_type empirical
_exptl_absorpt_process_details 'Bruker SADABS'
_exptl_crystal_colour colorless
_exptl_crystal_density_diffrn 1.324
_exptl_crystal_density_method 'not measured'
_exptl_crystal_description needle
_exptl_crystal_F_000 348
_exptl_crystal_size_max 0.40
_exptl_crystal_size_mid 0.20
_exptl_crystal_size_min 0.10
_refine_diff_density_max 0.308
_refine_diff_density_min -0.171
_refine_diff_density_rms 0.047
_refine_ls_abs_structure_details 'Flack H D (1983), Acta Cryst. A39, 876-881'
_refine_ls_abs_structure_Flack -0.2(13)
_refine_ls_extinction_method none
_refine_ls_goodness_of_fit_ref 1.036
_refine_ls_hydrogen_treatment constr
_refine_ls_matrix_type full
_refine_ls_number_parameters 227
_refine_ls_number_reflns 3192
_refine_ls_number_restraints 1
_refine_ls_restrained_S_all 1.036
_refine_ls_R_factor_all 0.0472
_refine_ls_R_factor_gt 0.0422
_refine_ls_shift/su_max 0.001
_refine_ls_shift/su_mean 0.000
_refine_ls_structure_factor_coef Fsqd
_refine_ls_weighting_details 'calc w=1/[\s^2^(Fo^2^)+(0.0559P)^2^+0.1107P] where P=(Fo^2^+2Fc^2^)/3'
_refine_ls_weighting_scheme calc
_refine_ls_wR_factor_gt 0.1000
_refine_ls_wR_factor_ref 0.1034
_reflns_number_gt 2905
_reflns_number_total 3192
_reflns_threshold_expression >2sigma(I)
_cod_data_source_file cg800335t-file002.cif
_cod_data_source_block imai718
_cod_depositor_comments
;
The following automatic conversions were performed:

'_symmetry_cell_setting' value 'Monoclinic' changed to 'monoclinic'
according to /home/saulius/struct/CIF-dictionaries/cif_core.dic
dictionary named 'cif_core.dic' version 2.4.1 from 2010-06-29.

Automatic conversion script
Id: cif_fix_values 1715 2011-07-08 13:25:40Z adriana 
;
_cod_original_sg_symbol_H-M P2(1)
_cod_database_code 4503728

loop_
_symmetry_equiv_pos_as_xyz
'x, y, z'
'-x, y+1/2, -z'

loop_
_atom_site_label
_atom_site_type_symbol
_atom_site_fract_x
_atom_site_fract_y
_atom_site_fract_z
_atom_site_U_iso_or_equiv
_atom_site_adp_type
_atom_site_occupancy
_atom_site_symmetry_multiplicity
_atom_site_calc_flag
_atom_site_refinement_flags
C1 C 0.82374(19) 0.8286(3) 0.27905(11) 0.0154(4) Uani 1 1 d .
H1 H 0.7774 0.9736 0.2618 0.019 Uiso 1 1 calc R
C2 C 0.9042(2) 0.7299(3) 0.22938(11) 0.0162(4) Uani 1 1 d .
C3 C 0.97209(19) 0.5103(3) 0.25398(11) 0.0170(4) Uani 1 1 d .
H3 H 1.0264 0.4398 0.2185 0.020 Uiso 1 1 calc R
C4 C 0.96000(19) 0.4011(3) 0.32727(11) 0.0167(4) Uani 1 1 d .
H4 H 1.0073 0.2561 0.3429 0.020 Uiso 1 1 calc R
C5 C 0.7743(2) 0.3905(4) 0.58986(12) 0.0204(4) Uani 1 1 d .
H5 H 0.8208 0.2458 0.6077 0.025 Uiso 1 1 calc R
C6 C 0.6985(2) 0.4958(4) 0.64042(12) 0.0239(5) Uani 1 1 d .
H6 H 0.6933 0.4248 0.6936 0.029 Uiso 1 1 calc R
C7 C 0.6271(2) 0.7097(4) 0.61496(12) 0.0229(4) Uani 1 1 d .
H7 H 0.5741 0.7805 0.6510 0.027 Uiso 1 1 calc R
C8 C 0.6335(2) 0.8154(4) 0.53959(11) 0.0198(4) Uani 1 1 d .
H8 H 0.5843 0.9588 0.5232 0.024 Uiso 1 1 calc R
C9 C 0.72572(19) 0.8198(3) 0.40802(11) 0.0162(4) Uani 1 1 d .
H9 H 0.6776 0.9635 0.3907 0.019 Uiso 1 1 calc R
C10 C 0.86471(19) 0.3933(3) 0.45802(11) 0.0167(4) Uani 1 1 d .
H10 H 0.9114 0.2483 0.4749 0.020 Uiso 1 1 calc R
C11 C 0.87773(19) 0.4995(3) 0.38147(11) 0.0156(4) Uani 1 1 d .
C12 C 0.80729(19) 0.7194(3) 0.35645(11) 0.0146(4) Uani 1 1 d .
C13 C 0.71338(19) 0.7126(3) 0.48495(11) 0.0157(4) Uani 1 1 d .
C14 C 0.78512(19) 0.4941(3) 0.51029(11) 0.0168(4) Uani 1 1 d .
C15 C 0.92302(18) 0.8548(3) 0.14907(11) 0.0155(4) Uani 1 1 d .
O16 O 0.86428(15) 1.0476(3) 0.13127(8) 0.0228(3) Uani 1 1 d .
O17 O 0.99655(14) 0.7505(2) 0.10482(8) 0.0205(3) Uani 1 1 d .
C21 C 0.3600(2) 0.1230(4) 0.08542(12) 0.0187(4) Uani 1 1 d .
C22 C 0.2613(2) 0.2765(4) 0.10559(12) 0.0228(4) Uani 1 1 d .
H22 H 0.1577 0.2565 0.0800 0.027 Uiso 1 1 calc R
C23 C 0.3123(2) 0.4595(4) 0.16290(12) 0.0239(4) Uani 1 1 d .
H23 H 0.2435 0.5640 0.1761 0.029 Uiso 1 1 calc R
C24 C 0.4628(2) 0.4894(4) 0.20075(12) 0.0218(4) Uani 1 1 d .
H24 H 0.4977 0.6155 0.2394 0.026 Uiso 1 1 calc R
C25 C 0.5622(2) 0.3360(4) 0.18225(12) 0.0217(4) Uani 1 1 d .
H25 H 0.6657 0.3555 0.2086 0.026 Uiso 1 1 calc R
C26 C 0.5110(2) 0.1529(4) 0.12520(12) 0.0208(4) Uani 1 1 d .
H26 H 0.5800 0.0467 0.1132 0.025 Uiso 1 1 calc R
C27 C 0.3148(2) -0.0708(4) 0.01991(13) 0.0230(4) Uani 1 1 d .
H27A H 0.3493 -0.0335 -0.0321 0.028 Uiso 1 1 calc R
H27B H 0.3670 -0.2130 0.0467 0.028 Uiso 1 1 calc R
N28 N 0.15391(16) -0.1198(3) -0.01031(9) 0.0183(3) Uani 1 1 d .
H28A H 0.1052 0.0049 -0.0398 0.028 Uiso 1 1 calc R
H28B H 0.1200 -0.1500 0.0370 0.028 Uiso 1 1 calc R
H28C H 0.1374 -0.2445 -0.0468 0.028 Uiso 1 1 calc R

loop_
_atom_site_aniso_label
_atom_site_aniso_U_11
_atom_site_aniso_U_22
_atom_site_aniso_U_33
_atom_site_aniso_U_23
_atom_site_aniso_U_13
_atom_site_aniso_U_12
C1 0.0150(8) 0.0136(9) 0.0158(8) 0.0022(7) 0.0011(7) 0.0001(7)
C2 0.0150(8) 0.0169(9) 0.0149(8) -0.0016(7) 0.0014(7) -0.0026(7)
C3 0.0156(8) 0.0175(10) 0.0179(8) -0.0042(8) 0.0049(7) 0.0020(8)
C4 0.0167(8) 0.0120(9) 0.0194(8) -0.0015(7) 0.0021(7) 0.0006(7)
C5 0.0209(9) 0.0180(10) 0.0200(9) 0.0028(8) 0.0019(7) -0.0022(8)
C6 0.0257(10) 0.0285(12) 0.0175(9) 0.0033(9) 0.0061(8) -0.0072(9)
C7 0.0221(10) 0.0286(12) 0.0192(9) -0.0064(8) 0.0079(8) -0.0052(9)
C8 0.0181(9) 0.0207(11) 0.0207(9) -0.0037(8) 0.0056(7) -0.0027(8)
C9 0.0157(8) 0.0141(9) 0.0174(8) -0.0004(7) 0.0025(7) 0.0001(7)
C10 0.0163(8) 0.0119(9) 0.0194(8) -0.0001(7) 0.0009(7) -0.0005(7)
C11 0.0140(8) 0.0136(9) 0.0172(8) -0.0016(7) 0.0010(7) -0.0018(7)
C12 0.0144(8) 0.0122(9) 0.0154(8) -0.0016(7) 0.0015(7) -0.0024(7)
C13 0.0143(8) 0.0159(10) 0.0161(8) -0.0023(7) 0.0029(7) -0.0033(7)
C14 0.0160(8) 0.0166(10) 0.0158(8) -0.0005(7) 0.0014(7) -0.0040(8)
C15 0.0126(8) 0.0183(10) 0.0147(8) 0.0000(7) 0.0021(7) -0.0037(7)
O16 0.0291(7) 0.0196(8) 0.0221(7) 0.0056(6) 0.0110(6) 0.0057(6)
O17 0.0212(7) 0.0234(8) 0.0198(6) -0.0005(6) 0.0105(5) 0.0009(6)
C21 0.0183(9) 0.0210(10) 0.0172(8) 0.0016(7) 0.0059(7) -0.0017(7)
C22 0.0147(9) 0.0293(12) 0.0226(9) -0.0044(9) 0.0023(7) -0.0002(8)
C23 0.0209(9) 0.0268(12) 0.0240(9) -0.0029(8) 0.0061(8) 0.0032(8)
C24 0.0234(9) 0.0220(11) 0.0186(9) -0.0011(8) 0.0039(8) -0.0039(8)
C25 0.0140(8) 0.0258(11) 0.0239(9) 0.0041(8) 0.0031(7) -0.0033(8)
C26 0.0171(9) 0.0224(11) 0.0231(9) 0.0021(8) 0.0061(8) 0.0023(8)
C27 0.0172(9) 0.0251(11) 0.0267(9) -0.0044(8) 0.0065(8) 0.0003(8)
N28 0.0191(8) 0.0194(9) 0.0169(7) -0.0016(6) 0.0056(6) -0.0006(7)

loop_
_atom_type_symbol
_atom_type_description
_atom_type_scat_dispersion_real
_atom_type_scat_dispersion_imag
_atom_type_scat_source
C C 0.0033 0.0016 'International Tables Vol C Tables 4.2.6.8 and 6.1.1.4'
H H 0.0000 0.0000 'International Tables Vol C Tables 4.2.6.8 and 6.1.1.4'
N N 0.0061 0.0033 'International Tables Vol C Tables 4.2.6.8 and 6.1.1.4'
O O 0.0106 0.0060 'International Tables Vol C Tables 4.2.6.8 and 6.1.1.4'

loop_
_geom_angle_atom_site_label_1
_geom_angle_atom_site_label_2
_geom_angle_atom_site_label_3
_geom_angle
C2 C1 C12 121.53(17)
C1 C2 C3 119.65(17)
C1 C2 C15 119.97(17)
C3 C2 C15 120.38(16)
C4 C3 C2 120.76(17)
C3 C4 C11 121.32(18)
C6 C5 C14 120.81(19)
C5 C6 C7 120.76(18)
C8 C7 C6 120.80(19)
C7 C8 C13 120.4(2)
C12 C9 C13 121.20(17)
C14 C10 C11 121.68(17)
C10 C11 C4 122.81(17)
C10 C11 C12 118.94(16)
C4 C11 C12 118.24(16)
C9 C12 C1 121.93(17)
C9 C12 C11 119.59(16)
C1 C12 C11 118.48(16)
C9 C13 C8 121.95(18)
C9 C13 C14 119.10(16)
C8 C13 C14 118.95(16)
C10 C14 C5 122.23(18)
C10 C14 C13 119.48(16)
C5 C14 C13 118.27(17)
O16 C15 O17 125.40(17)
O16 C15 C2 118.04(16)
O17 C15 C2 116.55(16)
C22 C21 C26 118.60(18)
C22 C21 C27 124.09(16)
C26 C21 C27 117.26(17)
C21 C22 C23 120.72(17)
C24 C23 C22 120.07(19)
C25 C24 C23 119.81(19)
C24 C25 C26 120.02(17)
C25 C26 C21 120.76(18)
N28 C27 C21 115.47(15)

loop_
_geom_bond_atom_site_label_1
_geom_bond_atom_site_label_2
_geom_bond_distance
C1 C2 1.360(2)
C1 C12 1.426(2)
C2 C3 1.427(3)
C2 C15 1.516(2)
C3 C4 1.354(2)
C4 C11 1.425(2)
C5 C6 1.357(3)
C5 C14 1.425(2)
C6 C7 1.412(3)
C7 C8 1.358(3)
C8 C13 1.426(2)
C9 C12 1.394(2)
C9 C13 1.401(2)
C10 C14 1.390(2)
C10 C11 1.395(2)
C11 C12 1.438(2)
C13 C14 1.436(3)
C15 O16 1.243(2)
C15 O17 1.267(2)
C21 C22 1.385(3)
C21 C26 1.390(3)
C21 C27 1.507(3)
C22 C23 1.389(3)
C23 C24 1.381(3)
C24 C25 1.379(3)
C25 C26 1.388(3)
C27 N28 1.478(2)
